data_4109018
loop_
_publ_author_name
'Yann Sarazin'
'David L. Hughes'
'Nikolas Kaltsoyannis'
'Joseph A. Wright'
'Manfred Bochmann'

_publ_section_title
;
 Thallium(I) Sandwich, Multidecker, and Ether Complexes Stabilized by
 Weakly-Coordinating Anions: A Spectroscopic, Structural, and Theoretical
 Investigation
;
_journal_name_full 'Journal of the American Chemical Society'
_journal_page_first 881
_journal_page_last 894
_journal_paper_doi 10.1021/ja0657105
_journal_volume 129
_journal_year 2007
_chemical_formula_moiety 'C21 H24 Tl, C36 H2 B2 F30 N'
_chemical_formula_structural '[Tl(toluene)3][H2N{B(C6F5)3}2]'
_chemical_formula_sum 'C57 H26 B2 F30 N Tl'
_chemical_formula_weight 1520.78
_chemical_name_common 'Compound 4b'
_space_group_IT_number 14
_symmetry_cell_setting monoclinic
_symmetry_space_group_name_Hall '-P 2ybc'
_symmetry_space_group_name_H-M 'P 1 21/c 1'
_atom_sites_solution_hydrogens geom
_atom_sites_solution_primary direct
_atom_sites_solution_secondary difmap
_audit_creation_method SHELXL-97
_cell_angle_alpha 90.00
_cell_angle_beta 91.68(5)
_cell_angle_gamma 90.00
_cell_formula_units_Z 4
_cell_length_a 13.781(5)
_cell_length_b 18.151(8)
_cell_length_c 21.698(14)
_cell_measurement_reflns_used 13191
_cell_measurement_temperature 120(2)
_cell_measurement_theta_max 27.88
_cell_measurement_theta_min 2.91
_cell_volume 5425(5)
_computing_cell_refinement 'DENZO, COLLECT'
_computing_data_reduction 'DENZO, COLLECT'
_computing_molecular_graphics 'PLATON (Spek, 1990)'
_computing_structure_refinement 'SHELXL-97 (Sheldrick, 1997)'
_computing_structure_solution 'SIR2002 (Giacovazzo, 2002)'
_diffrn_ambient_temperature 120(2)
_diffrn_detector_area_resol_mean 9.091
_diffrn_measured_fraction_theta_full 0.998
_diffrn_measured_fraction_theta_max 0.998
_diffrn_measurement_device_type 'Bruker-Nonius KappaCCD Area Detector'
_diffrn_measurement_method '\f and \w scans'
_diffrn_radiation_monochromator '10cm confocal mirrors'
_diffrn_radiation_source 'Bruker-Nonius FR591 rotating anode'
_diffrn_radiation_type MoK\a
_diffrn_radiation_wavelength 0.71073
_diffrn_reflns_av_R_equivalents 0.0670
_diffrn_reflns_av_sigmaI/netI 0.0468
_diffrn_reflns_limit_h_max 17
_diffrn_reflns_limit_h_min -17
_diffrn_reflns_limit_k_max 23
_diffrn_reflns_limit_k_min -23
_diffrn_reflns_limit_l_max 28
_diffrn_reflns_limit_l_min -28
_diffrn_reflns_number 91366
_diffrn_reflns_theta_full 27.50
_diffrn_reflns_theta_max 27.50
_diffrn_reflns_theta_min 3.60
_diffrn_standards_decay_% negligible
_diffrn_standards_number none
_exptl_absorpt_coefficient_mu 3.123
_exptl_absorpt_correction_T_max 1.00
_exptl_absorpt_correction_T_min 0.75
_exptl_absorpt_correction_type multi-scan
_exptl_absorpt_process_details 'SADABS V2.10 (Sheldrick, G.M., 2003)'
_exptl_crystal_colour colourless
_exptl_crystal_density_diffrn 1.862
_exptl_crystal_description block
_exptl_crystal_F_000 2944
_exptl_crystal_size_max 0.06
_exptl_crystal_size_mid 0.06
_exptl_crystal_size_min 0.06
_refine_diff_density_max 1.088
_refine_diff_density_min -1.138
_refine_diff_density_rms 0.086
_refine_ls_extinction_method none
_refine_ls_goodness_of_fit_ref 1.082
_refine_ls_hydrogen_treatment constr
_refine_ls_matrix_type full
_refine_ls_number_parameters 823
_refine_ls_number_reflns 12426
_refine_ls_number_restraints 0
_refine_ls_restrained_S_all 1.082
_refine_ls_R_factor_all 0.0710
_refine_ls_R_factor_gt 0.0481
_refine_ls_shift/su_max 0.003
_refine_ls_shift/su_mean 0.000
_refine_ls_structure_factor_coef Fsqd
_refine_ls_weighting_details 'calc w=1/[\s^2^(Fo^2^)+(0.0111P)^2^+12.5301P] where P=(Fo^2^+2Fc^2^)/3'
_refine_ls_weighting_scheme calc
_refine_ls_wR_factor_gt 0.0752
_refine_ls_wR_factor_ref 0.0810
_reflns_number_gt 9689
_reflns_number_total 12426
_reflns_threshold_expression >2sigma(I)
_cod_data_source_file ja0657105si20061102_033921_3.cif
_cod_data_source_block s0399x
_cod_depositor_comments
;
 Adding a reference to a suboptimal entry.

 Antanas Vaitkus,
 2018-11-16
;
_cod_related_suboptimal_struct 4109040
_cod_database_code 4109018

loop_
_symmetry_equiv_pos_as_xyz
'x, y, z'
'-x, y+1/2, -z+1/2'
'-x, -y, -z'
'x, -y-1/2, z-1/2'

loop_
_atom_site_label
_atom_site_type_symbol
_atom_site_fract_x
_atom_site_fract_y
_atom_site_fract_z
_atom_site_U_iso_or_equiv
_atom_site_adp_type
_atom_site_occupancy
_atom_site_symmetry_multiplicity
_atom_site_calc_flag
_atom_site_refinement_flags
Tl1 Tl 0.212688(13) 0.200950(10) 0.977172(9) 0.04457(6) Uani 1 1 d .
N1 N 0.3148(2) 0.57685(16) 0.83128(14) 0.0244(7) Uani 1 1 d .
H1A H 0.3618 0.6098 0.8238 0.029 Uiso 1 1 calc R
H1B H 0.3425 0.5433 0.8568 0.029 Uiso 1 1 calc R
C1 C 0.4628(4) 0.3158(3) 0.9213(3) 0.0598(14) Uani 1 1 d .
H1C H 0.4973 0.3336 0.8865 0.090 Uiso 1 1 calc R
H1D H 0.5071 0.3104 0.9560 0.090 Uiso 1 1 calc R
H1E H 0.4130 0.3504 0.9313 0.090 Uiso 1 1 calc R
C2 C 0.4176(3) 0.2426(3) 0.9058(2) 0.0437(11) Uani 1 1 d .
C3 C 0.4401(3) 0.1791(3) 0.9400(2) 0.0511(13) Uani 1 1 d .
H3 H 0.4835 0.1825 0.9735 0.061 Uiso 1 1 calc R
C4 C 0.3994(4) 0.1114(3) 0.9251(2) 0.0536(13) Uani 1 1 d .
H4 H 0.4156 0.0701 0.9486 0.064 Uiso 1 1 calc R
C5 C 0.3350(4) 0.1053(3) 0.8756(2) 0.0525(13) Uani 1 1 d .
H5 H 0.3080 0.0598 0.8653 0.063 Uiso 1 1 calc R
C6 C 0.3111(4) 0.1665(3) 0.8417(2) 0.0527(13) Uani 1 1 d .
H6 H 0.2675 0.1626 0.8082 0.063 Uiso 1 1 calc R
C7 C 0.3515(4) 0.2348(3) 0.8568(2) 0.0478(12) Uani 1 1 d .
H7 H 0.3338 0.2760 0.8336 0.057 Uiso 1 1 calc R
C8 C -0.0607(3) 0.1835(3) 0.8961(2) 0.0491(12) Uani 1 1 d .
H8A H -0.1090 0.2115 0.9169 0.074 Uiso 1 1 calc R
H8B H -0.0919 0.1516 0.8663 0.074 Uiso 1 1 calc R
H8C H -0.0179 0.2165 0.8755 0.074 Uiso 1 1 calc R
C9 C -0.0033(3) 0.1380(2) 0.9424(2) 0.0360(10) Uani 1 1 d .
C10 C 0.0623(3) 0.0848(2) 0.9231(2) 0.0377(10) Uani 1 1 d .
H10 H 0.0704 0.0770 0.8812 0.045 Uiso 1 1 calc R
C11 C 0.1159(3) 0.0433(2) 0.9664(2) 0.0434(11) Uani 1 1 d .
H11 H 0.1595 0.0080 0.9532 0.052 Uiso 1 1 calc R
C12 C 0.1042(3) 0.0547(2) 1.0286(2) 0.0455(11) Uani 1 1 d .
H12 H 0.1403 0.0276 1.0576 0.055 Uiso 1 1 calc R
C13 C 0.0382(3) 0.1065(3) 1.0473(2) 0.0452(11) Uani 1 1 d .
H13 H 0.0288 0.1136 1.0891 0.054 Uiso 1 1 calc R
C14 C -0.0140(3) 0.1480(2) 1.0047(2) 0.0395(10) Uani 1 1 d .
H14 H -0.0572 0.1835 1.0183 0.047 Uiso 1 1 calc R
C15 C 0.1536(3) 0.2223(3) 1.1666(2) 0.0466(12) Uani 1 1 d .
H15A H 0.0842 0.2191 1.1685 0.070 Uiso 1 1 calc R
H15B H 0.1797 0.2412 1.2050 0.070 Uiso 1 1 calc R
H15C H 0.1799 0.1742 1.1594 0.070 Uiso 1 1 calc R
C16 C 0.1802(3) 0.2728(2) 1.1151(2) 0.0351(10) Uani 1 1 d .
C17 C 0.1095(3) 0.3053(2) 1.07639(18) 0.0338(9) Uani 1 1 d .
H17 H 0.0444 0.2947 1.0822 0.041 Uiso 1 1 calc R
C18 C 0.1345(3) 0.3530(2) 1.0297(2) 0.0395(10) Uani 1 1 d .
H18 H 0.0865 0.3740 1.0043 0.047 Uiso 1 1 calc R
C19 C 0.2310(4) 0.3691(2) 1.0209(2) 0.0462(12) Uani 1 1 d .
H19 H 0.2480 0.4011 0.9895 0.055 Uiso 1 1 calc R
C20 C 0.3028(3) 0.3378(3) 1.0587(2) 0.0486(12) Uani 1 1 d .
H20 H 0.3678 0.3487 1.0528 0.058 Uiso 1 1 calc R
C21 C 0.2771(3) 0.2903(3) 1.1052(2) 0.0453(11) Uani 1 1 d .
H21 H 0.3254 0.2696 1.1305 0.054 Uiso 1 1 calc R
C22 C 0.2575(3) 0.5974(2) 0.94907(17) 0.0248(8) Uani 1 1 d .
C23 C 0.1992(3) 0.6302(2) 0.99256(17) 0.0263(8) Uani 1 1 d .
C24 C 0.2088(3) 0.6200(2) 1.05567(18) 0.0293(9) Uani 1 1 d .
C25 C 0.2810(3) 0.5749(2) 1.07828(18) 0.0311(9) Uani 1 1 d .
C26 C 0.3410(3) 0.5410(2) 1.03824(19) 0.0299(9) Uani 1 1 d .
C27 C 0.3285(3) 0.5526(2) 0.97559(18) 0.0268(8) Uani 1 1 d .
C28 C 0.2735(3) 0.7097(2) 0.87896(16) 0.0246(8) Uani 1 1 d .
C29 C 0.2139(3) 0.7717(2) 0.87859(17) 0.0252(8) Uani 1 1 d .
C30 C 0.2468(3) 0.8426(2) 0.88738(17) 0.0293(9) Uani 1 1 d .
C31 C 0.3441(3) 0.8558(2) 0.89753(18) 0.0302(9) Uani 1 1 d .
C32 C 0.4070(3) 0.7973(2) 0.89921(17) 0.0293(8) Uani 1 1 d .
C33 C 0.3708(3) 0.7273(2) 0.89094(17) 0.0268(8) Uani 1 1 d .
C34 C 0.1274(3) 0.6062(2) 0.85115(17) 0.0260(8) Uani 1 1 d .
C35 C 0.0668(3) 0.5554(2) 0.87769(18) 0.0282(8) Uani 1 1 d .
C36 C -0.0281(3) 0.5419(2) 0.8580(2) 0.0338(9) Uani 1 1 d .
C37 C -0.0666(3) 0.5805(2) 0.8088(2) 0.0380(10) Uani 1 1 d .
C38 C -0.0091(3) 0.6305(2) 0.77951(19) 0.0340(9) Uani 1 1 d .
C39 C 0.0854(3) 0.6418(2) 0.80039(17) 0.0266(8) Uani 1 1 d .
C41 C 0.3017(2) 0.5862(2) 0.70484(17) 0.0230(8) Uani 1 1 d .
C42 C 0.2972(3) 0.5539(2) 0.64686(18) 0.0300(9) Uani 1 1 d .
C43 C 0.3040(3) 0.5922(2) 0.59188(19) 0.0341(9) Uani 1 1 d .
C44 C 0.3170(3) 0.6672(2) 0.59339(19) 0.0341(9) Uani 1 1 d .
C45 C 0.3248(3) 0.7022(2) 0.64957(18) 0.0297(8) Uani 1 1 d .
C46 C 0.3184(3) 0.6613(2) 0.70328(17) 0.0256(8) Uani 1 1 d .
C47 C 0.4025(3) 0.4840(2) 0.75999(17) 0.0244(8) Uani 1 1 d .
C48 C 0.4112(3) 0.4094(2) 0.74737(17) 0.0272(8) Uani 1 1 d .
C49 C 0.4988(3) 0.3731(2) 0.74064(17) 0.0302(9) Uani 1 1 d .
C50 C 0.5842(3) 0.4122(2) 0.74547(17) 0.0302(9) Uani 1 1 d .
C51 C 0.5808(3) 0.4862(2) 0.75612(17) 0.0293(9) Uani 1 1 d .
C52 C 0.4916(3) 0.5200(2) 0.76328(17) 0.0268(8) Uani 1 1 d .
C53 C 0.2039(3) 0.47994(19) 0.77156(17) 0.0241(8) Uani 1 1 d .
C54 C 0.2000(3) 0.4272(2) 0.81803(17) 0.0264(8) Uani 1 1 d .
C55 C 0.1244(3) 0.3790(2) 0.82622(18) 0.0295(9) Uani 1 1 d .
C56 C 0.0445(3) 0.3818(2) 0.78654(18) 0.0308(9) Uani 1 1 d .
C57 C 0.0425(3) 0.4332(2) 0.74069(18) 0.0302(9) Uani 1 1 d .
C58 C 0.1207(3) 0.4804(2) 0.73397(17) 0.0261(8) Uani 1 1 d .
B1 B 0.2405(3) 0.6220(2) 0.8755(2) 0.0249(9) Uani 1 1 d .
B2 B 0.3006(3) 0.5328(2) 0.7662(2) 0.0242(9) Uani 1 1 d .
F1 F 0.12569(15) 0.67553(12) 0.97335(10) 0.0315(5) Uani 1 1 d .
F2 F 0.14812(18) 0.65399(12) 1.09381(10) 0.0391(6) Uani 1 1 d .
F3 F 0.29115(18) 0.56368(13) 1.13955(10) 0.0415(6) Uani 1 1 d .
F4 F 0.41201(16) 0.49611(13) 1.06020(11) 0.0408(6) Uani 1 1 d .
F5 F 0.39138(15) 0.51492(12) 0.93989(10) 0.0349(5) Uani 1 1 d .
F6 F 0.11605(15) 0.76545(11) 0.87057(10) 0.0299(5) Uani 1 1 d .
F7 F 0.18459(17) 0.89965(12) 0.88554(11) 0.0384(6) Uani 1 1 d .
F8 F 0.37781(18) 0.92527(12) 0.90496(11) 0.0424(6) Uani 1 1 d .
F9 F 0.50332(16) 0.80843(13) 0.90886(11) 0.0384(6) Uani 1 1 d .
F10 F 0.43825(15) 0.67201(12) 0.89563(10) 0.0323(5) Uani 1 1 d .
F11 F 0.09870(16) 0.51262(12) 0.92578(10) 0.0339(5) Uani 1 1 d .
F12 F -0.08210(17) 0.49173(13) 0.88700(12) 0.0462(6) Uani 1 1 d .
F13 F -0.15858(17) 0.56932(15) 0.78921(13) 0.0548(7) Uani 1 1 d .
F14 F -0.04640(17) 0.66818(14) 0.73073(11) 0.0451(6) Uani 1 1 d .
F15 F 0.13786(15) 0.69025(12) 0.76772(10) 0.0321(5) Uani 1 1 d .
F16 F 0.28492(16) 0.47973(12) 0.64157(10) 0.0336(5) Uani 1 1 d .
F17 F 0.29891(18) 0.55705(14) 0.53705(10) 0.0457(6) Uani 1 1 d .
F18 F 0.32110(18) 0.70602(14) 0.54081(10) 0.0459(6) Uani 1 1 d .
F19 F 0.33936(18) 0.77516(12) 0.65218(11) 0.0408(6) Uani 1 1 d .
F20 F 0.33142(15) 0.69999(11) 0.75608(9) 0.0307(5) Uani 1 1 d .
F21 F 0.33131(15) 0.36621(11) 0.73937(10) 0.0323(5) Uani 1 1 d .
F22 F 0.49991(16) 0.29995(12) 0.72969(10) 0.0388(5) Uani 1 1 d .
F23 F 0.66982(16) 0.37807(13) 0.73891(10) 0.0391(6) Uani 1 1 d .
F24 F 0.66312(15) 0.52603(13) 0.75907(10) 0.0367(5) Uani 1 1 d .
F25 F 0.49487(15) 0.59391(12) 0.77332(10) 0.0324(5) Uani 1 1 d .
F26 F 0.27619(15) 0.42150(12) 0.85926(10) 0.0318(5) Uani 1 1 d .
F27 F 0.12779(17) 0.32916(12) 0.87262(11) 0.0397(6) Uani 1 1 d .
F28 F -0.02990(16) 0.33505(13) 0.79288(11) 0.0418(6) Uani 1 1 d .
F29 F -0.03524(16) 0.43828(13) 0.70173(11) 0.0399(6) Uani 1 1 d .
F30 F 0.10999(15) 0.53000(12) 0.68743(10) 0.0323(5) Uani 1 1 d .

loop_
_atom_site_aniso_label
_atom_site_aniso_U_11
_atom_site_aniso_U_22
_atom_site_aniso_U_33
_atom_site_aniso_U_23
_atom_site_aniso_U_13
_atom_site_aniso_U_12
Tl1 0.03770(10) 0.04253(10) 0.05414(12) -0.01627(9) 0.01267(8) -0.00697(8)
N1 0.0202(16) 0.0286(17) 0.0245(17) 0.0021(13) 0.0022(13) 0.0005(13)
C1 0.045(3) 0.065(4) 0.070(4) -0.012(3) 0.014(3) -0.005(3)
C2 0.037(3) 0.049(3) 0.045(3) -0.007(2) 0.014(2) 0.005(2)
C3 0.040(3) 0.077(4) 0.037(3) -0.001(2) 0.003(2) 0.012(2)
C4 0.058(3) 0.053(3) 0.051(3) 0.011(2) 0.012(3) 0.017(3)
C5 0.070(4) 0.044(3) 0.044(3) -0.006(2) 0.012(3) 0.008(2)
C6 0.068(4) 0.055(3) 0.036(3) -0.003(2) -0.001(2) 0.003(3)
C7 0.057(3) 0.048(3) 0.040(3) 0.008(2) 0.009(2) 0.010(2)
C8 0.047(3) 0.046(3) 0.054(3) 0.003(2) -0.001(2) 0.000(2)
C9 0.031(2) 0.033(2) 0.045(3) -0.0017(19) 0.0030(19) -0.0060(18)
C10 0.037(2) 0.037(2) 0.039(3) -0.0122(19) 0.003(2) -0.0071(19)
C11 0.040(3) 0.034(2) 0.057(3) -0.009(2) -0.001(2) 0.002(2)
C12 0.045(3) 0.040(3) 0.051(3) 0.003(2) -0.009(2) -0.005(2)
C13 0.046(3) 0.045(3) 0.045(3) 0.001(2) 0.004(2) -0.009(2)
C14 0.035(2) 0.037(2) 0.047(3) -0.005(2) 0.009(2) -0.0023(19)
C15 0.048(3) 0.053(3) 0.039(3) 0.007(2) 0.002(2) 0.014(2)
C16 0.034(2) 0.035(2) 0.037(2) -0.0039(18) 0.0048(19) 0.0069(18)
C17 0.031(2) 0.036(2) 0.035(2) -0.0041(19) 0.0071(18) 0.0024(18)
C18 0.049(3) 0.033(2) 0.036(3) -0.0008(19) 0.001(2) 0.008(2)
C19 0.061(3) 0.035(2) 0.043(3) -0.004(2) 0.017(2) -0.013(2)
C20 0.037(3) 0.051(3) 0.059(3) -0.016(2) 0.006(2) -0.013(2)
C21 0.035(2) 0.055(3) 0.046(3) -0.007(2) -0.005(2) 0.002(2)
C22 0.0218(19) 0.028(2) 0.024(2) -0.0012(15) 0.0005(15) -0.0052(15)
C23 0.029(2) 0.0254(19) 0.025(2) 0.0030(15) -0.0002(16) -0.0013(16)
C24 0.033(2) 0.025(2) 0.030(2) -0.0014(16) 0.0060(17) -0.0009(16)
C25 0.034(2) 0.033(2) 0.026(2) 0.0033(17) -0.0044(18) -0.0107(18)
C26 0.022(2) 0.032(2) 0.035(2) 0.0039(17) -0.0071(17) -0.0031(16)
C27 0.0206(19) 0.031(2) 0.029(2) 0.0001(16) 0.0015(16) -0.0020(16)
C28 0.0237(19) 0.032(2) 0.0178(18) -0.0005(15) 0.0013(15) -0.0010(16)
C29 0.023(2) 0.032(2) 0.021(2) 0.0000(15) 0.0011(15) -0.0007(16)
C30 0.039(2) 0.027(2) 0.022(2) 0.0022(16) 0.0043(17) 0.0053(17)
C31 0.041(2) 0.026(2) 0.024(2) -0.0001(16) 0.0042(17) -0.0076(18)
C32 0.026(2) 0.038(2) 0.024(2) -0.0026(17) -0.0014(15) -0.0080(18)
C33 0.028(2) 0.032(2) 0.021(2) -0.0003(15) 0.0028(16) 0.0032(16)
C34 0.0235(19) 0.028(2) 0.027(2) -0.0069(16) 0.0035(16) 0.0007(16)
C35 0.024(2) 0.030(2) 0.030(2) -0.0066(17) 0.0027(16) -0.0003(16)
C36 0.024(2) 0.036(2) 0.042(3) -0.0095(19) 0.0073(18) -0.0027(17)
C37 0.019(2) 0.046(3) 0.049(3) -0.013(2) -0.0058(19) 0.0000(18)
C38 0.028(2) 0.041(2) 0.033(2) -0.0084(19) -0.0046(18) 0.0069(18)
C39 0.022(2) 0.030(2) 0.028(2) -0.0048(16) 0.0027(16) 0.0005(16)
C41 0.0164(18) 0.030(2) 0.023(2) 0.0003(15) 0.0002(14) 0.0001(15)
C42 0.024(2) 0.032(2) 0.034(2) 0.0022(17) 0.0021(17) -0.0008(16)
C43 0.031(2) 0.044(3) 0.027(2) -0.0024(18) 0.0024(17) -0.0014(18)
C44 0.029(2) 0.046(3) 0.028(2) 0.0115(19) -0.0002(17) -0.0013(18)
C45 0.026(2) 0.031(2) 0.032(2) 0.0062(18) 0.0016(16) -0.0032(17)
C46 0.0176(18) 0.033(2) 0.026(2) -0.0011(16) 0.0013(15) 0.0005(15)
C47 0.0205(19) 0.032(2) 0.0207(19) -0.0013(15) 0.0027(15) 0.0002(15)
C48 0.022(2) 0.036(2) 0.023(2) -0.0003(16) 0.0021(16) -0.0022(16)
C49 0.032(2) 0.035(2) 0.023(2) -0.0033(17) 0.0029(17) 0.0053(17)
C50 0.025(2) 0.044(2) 0.022(2) -0.0013(17) 0.0016(16) 0.0100(18)
C51 0.021(2) 0.049(3) 0.018(2) 0.0051(17) 0.0000(15) -0.0020(17)
C52 0.026(2) 0.031(2) 0.024(2) 0.0025(16) -0.0006(16) -0.0002(16)
C53 0.0230(19) 0.0259(19) 0.024(2) -0.0032(15) 0.0061(16) 0.0011(15)
C54 0.0211(19) 0.030(2) 0.028(2) -0.0052(16) 0.0005(16) 0.0033(15)
C55 0.032(2) 0.026(2) 0.031(2) 0.0001(16) 0.0054(17) -0.0003(16)
C56 0.030(2) 0.032(2) 0.031(2) -0.0074(17) 0.0087(17) -0.0092(17)
C57 0.023(2) 0.037(2) 0.030(2) -0.0094(18) -0.0016(17) -0.0027(17)
C58 0.028(2) 0.030(2) 0.021(2) -0.0040(16) 0.0018(16) 0.0014(16)
B1 0.020(2) 0.028(2) 0.026(2) 0.0019(18) 0.0010(18) -0.0006(17)
B2 0.022(2) 0.027(2) 0.024(2) -0.0020(17) 0.0001(17) 0.0007(17)
F1 0.0312(12) 0.0340(12) 0.0293(12) 0.0030(9) 0.0044(10) 0.0101(10)
F2 0.0527(15) 0.0402(13) 0.0249(13) -0.0009(10) 0.0093(11) 0.0075(11)
F3 0.0511(15) 0.0491(15) 0.0240(13) 0.0054(11) -0.0056(11) -0.0027(12)
F4 0.0287(13) 0.0530(15) 0.0400(14) 0.0087(11) -0.0078(11) 0.0063(11)
F5 0.0245(12) 0.0466(14) 0.0338(13) 0.0018(10) 0.0007(10) 0.0130(10)
F6 0.0252(12) 0.0321(12) 0.0324(13) 0.0010(9) 0.0019(9) 0.0040(9)
F7 0.0430(14) 0.0285(12) 0.0436(14) -0.0007(10) 0.0022(11) 0.0071(10)
F8 0.0525(16) 0.0301(13) 0.0450(15) -0.0030(11) 0.0044(12) -0.0112(11)
F9 0.0302(12) 0.0445(14) 0.0404(14) -0.0056(11) -0.0004(10) -0.0133(10)
F10 0.0221(11) 0.0350(12) 0.0395(14) -0.0042(10) -0.0043(10) 0.0006(9)
F11 0.0336(13) 0.0330(12) 0.0352(13) 0.0021(10) 0.0029(10) -0.0073(10)
F12 0.0317(13) 0.0446(15) 0.0628(17) -0.0044(12) 0.0084(12) -0.0158(11)
F13 0.0206(13) 0.0710(19) 0.0720(19) -0.0119(15) -0.0109(12) -0.0058(12)
F14 0.0360(14) 0.0591(16) 0.0393(15) -0.0014(12) -0.0132(11) 0.0102(12)
F15 0.0298(12) 0.0394(13) 0.0271(12) 0.0020(10) -0.0004(9) 0.0010(10)
F16 0.0379(13) 0.0334(13) 0.0296(13) -0.0046(10) 0.0009(10) -0.0032(10)
F17 0.0549(16) 0.0593(16) 0.0231(13) -0.0046(11) 0.0046(11) -0.0107(13)
F18 0.0533(16) 0.0566(16) 0.0277(13) 0.0144(12) 0.0017(11) -0.0052(13)
F19 0.0492(15) 0.0352(13) 0.0382(14) 0.0092(10) 0.0032(11) -0.0059(11)
F20 0.0340(12) 0.0296(11) 0.0285(12) 0.0004(10) 0.0015(9) -0.0049(10)
F21 0.0265(12) 0.0307(12) 0.0398(14) -0.0070(10) 0.0040(10) -0.0014(9)
F22 0.0395(13) 0.0361(13) 0.0410(14) -0.0088(11) 0.0040(11) 0.0106(11)
F23 0.0252(12) 0.0575(15) 0.0347(14) -0.0042(11) 0.0042(10) 0.0134(11)
F24 0.0193(11) 0.0524(15) 0.0385(14) 0.0058(11) 0.0011(10) -0.0036(10)
F25 0.0248(12) 0.0323(12) 0.0401(14) -0.0008(10) 0.0019(10) -0.0058(9)
F26 0.0275(12) 0.0363(12) 0.0315(13) 0.0064(10) -0.0015(10) -0.0014(9)
F27 0.0380(14) 0.0382(13) 0.0431(15) 0.0102(11) 0.0054(11) -0.0077(11)
F28 0.0326(13) 0.0427(14) 0.0503(16) -0.0029(11) 0.0050(11) -0.0179(11)
F29 0.0256(12) 0.0556(15) 0.0381(14) -0.0022(11) -0.0078(10) -0.0118(11)
F30 0.0263(12) 0.0397(13) 0.0307(13) 0.0040(10) -0.0024(10) -0.0030(10)

loop_
_atom_type_symbol
_atom_type_description
_atom_type_scat_dispersion_real
_atom_type_scat_dispersion_imag
_atom_type_scat_source
C C 0.0033 0.0016 'International Tables Vol C Tables 4.2.6.8 and 6.1.1.4'
H H 0.0000 0.0000 'International Tables Vol C Tables 4.2.6.8 and 6.1.1.4'
B B 0.0013 0.0007 'International Tables Vol C Tables 4.2.6.8 and 6.1.1.4'
N N 0.0061 0.0033 'International Tables Vol C Tables 4.2.6.8 and 6.1.1.4'
F F 0.0171 0.0103 'International Tables Vol C Tables 4.2.6.8 and 6.1.1.4'
Tl Tl -2.8358 9.6688 'International Tables Vol C Tables 4.2.6.8 and 6.1.1.4'

loop_
_geom_angle_atom_site_label_1
_geom_angle_atom_site_label_2
_geom_angle_atom_site_label_3
_geom_angle
B2 N1 B1 133.6(3)
B2 N1 H1A 103.8
B1 N1 H1A 103.8
B2 N1 H1B 103.8
B1 N1 H1B 103.8
H1A N1 H1B 105.4
C2 C1 H1C 109.5
C2 C1 H1D 109.5
H1C C1 H1D 109.5
C2 C1 H1E 109.5
H1C C1 H1E 109.5
H1D C1 H1E 109.5
C7 C2 C3 116.9(4)
C7 C2 C1 121.3(5)
C3 C2 C1 121.7(5)
C4 C3 C2 121.6(5)
C4 C3 H3 119.2
C2 C3 H3 119.2
C5 C4 C3 120.1(5)
C5 C4 H4 120.0
C3 C4 H4 120.0
C6 C5 C4 119.6(5)
C6 C5 H5 120.2
C4 C5 H5 120.2
C5 C6 C7 120.4(5)
C5 C6 H6 119.8
C7 C6 H6 119.8
C2 C7 C6 121.4(4)
C2 C7 H7 119.3
C6 C7 H7 119.3
C9 C8 H8A 109.5
C9 C8 H8B 109.5
H8A C8 H8B 109.5
C9 C8 H8C 109.5
H8A C8 H8C 109.5
H8B C8 H8C 109.5
C14 C9 C10 118.5(4)
C14 C9 C8 120.8(4)
C10 C9 C8 120.7(4)
C9 C10 C11 120.3(4)
C9 C10 H10 119.9
C11 C10 H10 119.9
C12 C11 C10 120.2(4)
C12 C11 H11 119.9
C10 C11 H11 119.9
C13 C12 C11 119.1(4)
C13 C12 H12 120.4
C11 C12 H12 120.4
C12 C13 C14 120.9(5)
C12 C13 H13 119.6
C14 C13 H13 119.6
C9 C14 C13 121.1(4)
C9 C14 H14 119.5
C13 C14 H14 119.5
C16 C15 H15A 109.5
C16 C15 H15B 109.5
H15A C15 H15B 109.5
C16 C15 H15C 109.5
H15A C15 H15C 109.5
H15B C15 H15C 109.5
C21 C16 C17 117.7(4)
C21 C16 C15 120.6(4)
C17 C16 C15 121.7(4)
C18 C17 C16 121.3(4)
C18 C17 H17 119.3
C16 C17 H17 119.3
C19 C18 C17 119.7(4)
C19 C18 H18 120.1
C17 C18 H18 120.1
C18 C19 C20 120.2(4)
C18 C19 H19 119.9
C20 C19 H19 119.9
C21 C20 C19 119.7(4)
C21 C20 H20 120.2
C19 C20 H20 120.2
C20 C21 C16 121.4(4)
C20 C21 H21 119.3
C16 C21 H21 119.3
C27 C22 C23 112.6(3)
C27 C22 B1 129.2(3)
C23 C22 B1 117.9(3)
F1 C23 C24 115.6(3)
F1 C23 C22 119.4(3)
C24 C23 C22 125.0(4)
F2 C24 C25 120.9(4)
F2 C24 C23 120.3(3)
C25 C24 C23 118.8(4)
F3 C25 C26 120.9(4)
F3 C25 C24 119.8(4)
C26 C25 C24 119.3(4)
F4 C26 C25 119.6(4)
F4 C26 C27 120.5(4)
C25 C26 C27 119.9(4)
F5 C27 C26 114.8(3)
F5 C27 C22 120.8(3)
C26 C27 C22 124.4(4)
C29 C28 C33 112.3(3)
C29 C28 B1 128.0(3)
C33 C28 B1 119.2(3)
F6 C29 C30 114.7(3)
F6 C29 C28 121.0(3)
C30 C29 C28 124.3(3)
F7 C30 C31 119.3(3)
F7 C30 C29 120.6(3)
C31 C30 C29 120.1(3)
F8 C31 C32 120.3(4)
F8 C31 C30 120.8(4)
C32 C31 C30 118.9(3)
F9 C32 C31 120.4(3)
F9 C32 C33 120.5(3)
C31 C32 C33 119.1(4)
F10 C33 C32 115.1(3)
F10 C33 C28 119.6(3)
C32 C33 C28 125.3(3)
C35 C34 C39 113.5(3)
C35 C34 B1 123.8(3)
C39 C34 B1 122.7(3)
F11 C35 C34 121.0(3)
F11 C35 C36 114.6(3)
C34 C35 C36 124.4(4)
F12 C36 C37 120.3(4)
F12 C36 C35 120.3(4)
C37 C36 C35 119.4(4)
F13 C37 C36 120.7(4)
F13 C37 C38 120.4(4)
C36 C37 C38 118.9(4)
F14 C38 C37 119.1(4)
F14 C38 C39 121.1(4)
C37 C38 C39 119.8(4)
F15 C39 C38 115.9(3)
F15 C39 C34 120.1(3)
C38 C39 C34 124.0(4)
C46 C41 C42 113.4(3)
C46 C41 B2 127.3(3)
C42 C41 B2 118.8(3)
F16 C42 C43 115.8(3)
F16 C42 C41 119.8(3)
C43 C42 C41 124.4(4)
F17 C43 C44 119.5(4)
F17 C43 C42 121.2(4)
C44 C43 C42 119.3(4)
F18 C44 C43 120.6(4)
F18 C44 C45 120.4(4)
C43 C44 C45 119.0(4)
F19 C45 C44 120.1(3)
F19 C45 C46 120.4(3)
C44 C45 C46 119.5(4)
F20 C46 C41 120.7(3)
F20 C46 C45 115.1(3)
C41 C46 C45 124.3(4)
C48 C47 C52 112.8(3)
C48 C47 B2 127.7(3)
C52 C47 B2 119.4(3)
F21 C48 C49 114.7(3)
F21 C48 C47 120.9(3)
C49 C48 C47 124.4(4)
F22 C49 C50 120.4(3)
F22 C49 C48 120.0(3)
C50 C49 C48 119.6(4)
F23 C50 C51 120.3(4)
F23 C50 C49 120.5(4)
C51 C50 C49 119.2(4)
F24 C51 C50 120.3(3)
F24 C51 C52 120.4(4)
C50 C51 C52 119.3(4)
F25 C52 C51 115.4(3)
F25 C52 C47 119.8(3)
C51 C52 C47 124.8(4)
C58 C53 C54 112.5(3)
C58 C53 B2 127.6(3)
C54 C53 B2 119.9(3)
F26 C54 C55 116.0(3)
F26 C54 C53 118.9(3)
C55 C54 C53 125.1(4)
F27 C55 C54 120.7(4)
F27 C55 C56 119.9(3)
C54 C55 C56 119.3(4)
F28 C56 C57 120.6(4)
F28 C56 C55 120.8(4)
C57 C56 C55 118.7(3)
F29 C57 C56 120.2(3)
F29 C57 C58 119.8(4)
C56 C57 C58 120.0(4)
F30 C58 C53 120.8(3)
F30 C58 C57 114.8(3)
C53 C58 C57 124.4(4)
N1 B1 C34 109.0(3)
N1 B1 C28 109.3(3)
C34 B1 C28 115.7(3)
N1 B1 C22 110.7(3)
C34 B1 C22 111.3(3)
C28 B1 C22 100.5(3)
N1 B2 C41 114.0(3)
N1 B2 C53 107.5(3)
C41 B2 C53 115.2(3)
N1 B2 C47 104.5(3)
C41 B2 C47 102.7(3)
C53 B2 C47 112.4(3)

loop_
_geom_bond_atom_site_label_1
_geom_bond_atom_site_label_2
_geom_bond_distance
N1 B2 1.630(5)
N1 B1 1.642(5)
N1 H1A 0.9000
N1 H1B 0.9000
C1 C2 1.502(7)
C1 H1C 0.9600
C1 H1D 0.9600
C1 H1E 0.9600
C2 C7 1.387(7)
C2 C3 1.400(7)
C3 C4 1.385(7)
C3 H3 0.9300
C4 C5 1.378(7)
C4 H4 0.9300
C5 C6 1.369(7)
C5 H5 0.9300
C6 C7 1.394(7)
C6 H6 0.9300
C7 H7 0.9300
C8 C9 1.509(6)
C8 H8A 0.9600
C8 H8B 0.9600
C8 H8C 0.9600
C9 C14 1.375(6)
C9 C10 1.395(6)
C10 C11 1.398(6)
C10 H10 0.9300
C11 C12 1.380(6)
C11 H11 0.9300
C12 C13 1.377(6)
C12 H12 0.9300
C13 C14 1.379(6)
C13 H13 0.9300
C14 H14 0.9300
C15 C16 1.500(6)
C15 H15A 0.9600
C15 H15B 0.9600
C15 H15C 0.9600
C16 C21 1.395(6)
C16 C17 1.398(6)
C17 C18 1.384(6)
C17 H17 0.9300
C18 C19 1.380(6)
C18 H18 0.9300
C19 C20 1.389(7)
C19 H19 0.9300
C20 C21 1.381(7)
C20 H20 0.9300
C21 H21 0.9300
C22 C27 1.385(5)
C22 C23 1.391(5)
C22 B1 1.668(6)
C23 F1 1.360(4)
C23 C24 1.384(5)
C24 F2 1.343(4)
C24 C25 1.369(6)
C25 F3 1.348(4)
C25 C26 1.363(6)
C26 F4 1.350(4)
C26 C27 1.381(5)
C27 F5 1.363(4)
C28 C29 1.393(5)
C28 C33 1.396(5)
C28 B1 1.657(6)
C29 F6 1.360(4)
C29 C30 1.376(5)
C30 F7 1.344(4)
C30 C31 1.373(6)
C31 F8 1.352(4)
C31 C32 1.370(6)
C32 F9 1.353(4)
C32 C33 1.375(5)
C33 F10 1.369(4)
C34 C35 1.382(5)
C34 C39 1.388(5)
C34 B1 1.655(6)
C35 F11 1.362(4)
C35 C36 1.386(5)
C36 F12 1.344(5)
C36 C37 1.370(6)
C37 F13 1.341(4)
C37 C38 1.373(6)
C38 F14 1.349(5)
C38 C39 1.381(5)
C39 F15 1.352(4)
C41 C46 1.382(5)
C41 C42 1.388(5)
C41 B2 1.648(6)
C42 F16 1.361(4)
C42 C43 1.386(6)
C43 F17 1.350(5)
C43 C44 1.374(6)
C44 F18 1.344(4)
C44 C45 1.376(6)
C45 F19 1.340(4)
C45 C46 1.387(5)
C46 F20 1.352(4)
C47 C48 1.388(5)
C47 C52 1.392(5)
C47 B2 1.668(5)
C48 F21 1.359(4)
C48 C49 1.386(5)
C49 F22 1.350(4)
C49 C50 1.374(6)
C50 F23 1.344(4)
C50 C51 1.365(6)
C51 F24 1.345(4)
C51 C52 1.387(5)
C52 F25 1.359(4)
C53 C58 1.387(5)
C53 C54 1.392(5)
C53 B2 1.649(5)
C54 F26 1.363(4)
C54 C55 1.377(5)
C55 F27 1.354(4)
C55 C56 1.378(6)
C56 F28 1.341(4)
C56 C57 1.364(6)
C57 F29 1.348(4)
C57 C58 1.388(5)
C58 F30 1.357(4)

loop_
_geom_torsion_atom_site_label_1
_geom_torsion_atom_site_label_2
_geom_torsion_atom_site_label_3
_geom_torsion_atom_site_label_4
_geom_torsion
C7 C2 C3 C4 0.9(7)
C1 C2 C3 C4 -179.0(4)
C2 C3 C4 C5 0.0(7)
C3 C4 C5 C6 -0.5(7)
C4 C5 C6 C7 0.1(7)
C3 C2 C7 C6 -1.3(7)
C1 C2 C7 C6 178.6(4)
C5 C6 C7 C2 0.8(7)
C14 C9 C10 C11 -0.3(6)
C8 C9 C10 C11 179.4(4)
C9 C10 C11 C12 0.0(6)
C10 C11 C12 C13 0.9(7)
C11 C12 C13 C14 -1.6(7)
C10 C9 C14 C13 -0.4(6)
C8 C9 C14 C13 179.9(4)
C12 C13 C14 C9 1.3(7)
C21 C16 C17 C18 0.3(6)
C15 C16 C17 C18 178.8(4)
C16 C17 C18 C19 -0.2(6)
C17 C18 C19 C20 0.0(6)
C18 C19 C20 C21 0.0(7)
C19 C20 C21 C16 0.1(7)
C17 C16 C21 C20 -0.3(6)
C15 C16 C21 C20 -178.8(4)
C27 C22 C23 F1 -179.6(3)
B1 C22 C23 F1 5.7(5)
C27 C22 C23 C24 -0.3(5)
B1 C22 C23 C24 -175.0(3)
F1 C23 C24 F2 -0.2(5)
C22 C23 C24 F2 -179.6(3)
F1 C23 C24 C25 179.8(3)
C22 C23 C24 C25 0.4(6)
F2 C24 C25 F3 0.6(6)
C23 C24 C25 F3 -179.4(3)
F2 C24 C25 C26 179.7(3)
C23 C24 C25 C26 -0.3(6)
F3 C25 C26 F4 -0.6(6)
C24 C25 C26 F4 -179.7(3)
F3 C25 C26 C27 179.3(3)
C24 C25 C26 C27 0.2(6)
F4 C26 C27 F5 1.0(5)
C25 C26 C27 F5 -178.8(3)
F4 C26 C27 C22 179.7(3)
C25 C26 C27 C22 -0.1(6)
C23 C22 C27 F5 178.8(3)
B1 C22 C27 F5 -7.3(6)
C23 C22 C27 C26 0.2(5)
B1 C22 C27 C26 174.1(4)
C33 C28 C29 F6 -176.9(3)
B1 C28 C29 F6 -4.8(6)
C33 C28 C29 C30 1.6(5)
B1 C28 C29 C30 173.7(4)
F6 C29 C30 F7 -2.3(5)
C28 C29 C30 F7 179.1(3)
F6 C29 C30 C31 178.4(3)
C28 C29 C30 C31 -0.2(6)
F7 C30 C31 F8 -0.7(5)
C29 C30 C31 F8 178.6(3)
F7 C30 C31 C32 -179.9(3)
C29 C30 C31 C32 -0.5(6)
F8 C31 C32 F9 0.6(5)
C30 C31 C32 F9 179.7(3)
F8 C31 C32 C33 -179.4(3)
C30 C31 C32 C33 -0.2(6)
F9 C32 C33 F10 2.4(5)
C31 C32 C33 F10 -177.7(3)
F9 C32 C33 C28 -178.1(3)
C31 C32 C33 C28 1.9(6)
C29 C28 C33 F10 177.1(3)
B1 C28 C33 F10 4.2(5)
C29 C28 C33 C32 -2.4(5)
B1 C28 C33 C32 -175.3(3)
C39 C34 C35 F11 176.2(3)
B1 C34 C35 F11 -1.8(5)
C39 C34 C35 C36 -2.3(5)
B1 C34 C35 C36 179.6(3)
F11 C35 C36 F12 1.9(5)
C34 C35 C36 F12 -179.4(3)
F11 C35 C36 C37 -178.3(3)
C34 C35 C36 C37 0.4(6)
F12 C36 C37 F13 0.5(6)
C35 C36 C37 F13 -179.3(4)
F12 C36 C37 C38 -178.8(4)
C35 C36 C37 C38 1.4(6)
F13 C37 C38 F14 0.1(6)
C36 C37 C38 F14 179.4(4)
F13 C37 C38 C39 179.7(3)
C36 C37 C38 C39 -1.0(6)
F14 C38 C39 F15 -2.3(5)
C37 C38 C39 F15 178.1(3)
F14 C38 C39 C34 178.3(3)
C37 C38 C39 C34 -1.3(6)
C35 C34 C39 F15 -176.5(3)
B1 C34 C39 F15 1.5(5)
C35 C34 C39 C38 2.8(5)
B1 C34 C39 C38 -179.1(3)
C46 C41 C42 F16 177.5(3)
B2 C41 C42 F16 4.8(5)
C46 C41 C42 C43 -3.0(6)
B2 C41 C42 C43 -175.6(4)
F16 C42 C43 F17 -0.3(5)
C41 C42 C43 F17 -179.9(3)
F16 C42 C43 C44 -179.7(3)
C41 C42 C43 C44 0.7(6)
F17 C43 C44 F18 2.4(6)
C42 C43 C44 F18 -178.2(4)
F17 C43 C44 C45 -178.2(4)
C42 C43 C44 C45 1.2(6)
F18 C44 C45 F19 -1.8(6)
C43 C44 C45 F19 178.7(3)
F18 C44 C45 C46 178.7(3)
C43 C44 C45 C46 -0.7(6)
C42 C41 C46 F20 -175.4(3)
B2 C41 C46 F20 -3.5(5)
C42 C41 C46 C45 3.5(5)
B2 C41 C46 C45 175.4(3)
F19 C45 C46 F20 -2.4(5)
C44 C45 C46 F20 177.1(3)
F19 C45 C46 C41 178.7(3)
C44 C45 C46 C41 -1.8(6)
C52 C47 C48 F21 -176.6(3)
B2 C47 C48 F21 -1.2(6)
C52 C47 C48 C49 2.0(5)
B2 C47 C48 C49 177.5(4)
F21 C48 C49 F22 -2.7(5)
C47 C48 C49 F22 178.6(3)
F21 C48 C49 C50 177.6(3)
C47 C48 C49 C50 -1.2(6)
F22 C49 C50 F23 0.5(6)
C48 C49 C50 F23 -179.8(3)
F22 C49 C50 C51 179.5(3)
C48 C49 C50 C51 -0.7(6)
F23 C50 C51 F24 1.2(5)
C49 C50 C51 F24 -177.9(3)
F23 C50 C51 C52 -179.4(3)
C49 C50 C51 C52 1.5(6)
F24 C51 C52 F25 -0.2(5)
C50 C51 C52 F25 -179.6(3)
F24 C51 C52 C47 178.9(3)
C50 C51 C52 C47 -0.5(6)
C48 C47 C52 F25 177.8(3)
B2 C47 C52 F25 1.9(5)
C48 C47 C52 C51 -1.2(5)
B2 C47 C52 C51 -177.1(3)
C58 C53 C54 F26 -178.7(3)
B2 C53 C54 F26 1.4(5)
C58 C53 C54 C55 1.4(5)
B2 C53 C54 C55 -178.4(3)
F26 C54 C55 F27 -0.4(5)
C53 C54 C55 F27 179.4(3)
F26 C54 C55 C56 179.6(3)
C53 C54 C55 C56 -0.5(6)
F27 C55 C56 F28 -0.7(6)
C54 C55 C56 F28 179.2(3)
F27 C55 C56 C57 179.2(3)
C54 C55 C56 C57 -0.9(6)
F28 C56 C57 F29 1.0(6)
C55 C56 C57 F29 -178.9(3)
F28 C56 C57 C58 -178.8(3)
C55 C56 C57 C58 1.3(6)
C54 C53 C58 F30 177.7(3)
B2 C53 C58 F30 -2.5(6)
C54 C53 C58 C57 -1.0(5)
B2 C53 C58 C57 178.8(4)
F29 C57 C58 F30 1.1(5)
C56 C57 C58 F30 -179.0(3)
F29 C57 C58 C53 179.9(3)
C56 C57 C58 C53 -0.3(6)
B2 N1 B1 C34 10.5(5)
B2 N1 B1 C28 -116.9(4)
B2 N1 B1 C22 133.3(4)
C35 C34 B1 N1 99.1(4)
C39 C34 B1 N1 -78.8(4)
C35 C34 B1 C28 -137.3(4)
C39 C34 B1 C28 44.9(5)
C35 C34 B1 C22 -23.4(5)
C39 C34 B1 C22 158.8(3)
C29 C28 B1 N1 140.4(4)
C33 C28 B1 N1 -47.9(4)
C29 C28 B1 C34 16.9(5)
C33 C28 B1 C34 -171.4(3)
C29 C28 B1 C22 -103.1(4)
C33 C28 B1 C22 68.6(4)
C27 C22 B1 N1 7.1(5)
C23 C22 B1 N1 -179.3(3)
C27 C22 B1 C34 128.5(4)
C23 C22 B1 C34 -57.9(4)
C27 C22 B1 C28 -108.4(4)
C23 C22 B1 C28 65.2(4)
B1 N1 B2 C41 82.9(4)
B1 N1 B2 C53 -46.1(5)
B1 N1 B2 C47 -165.8(3)
C46 C41 B2 N1 3.9(5)
C42 C41 B2 N1 175.4(3)
C46 C41 B2 C53 128.9(4)
C42 C41 B2 C53 -59.6(4)
C46 C41 B2 C47 -108.5(4)
C42 C41 B2 C47 63.0(4)
C58 C53 B2 N1 121.8(4)
C54 C53 B2 N1 -58.3(4)
C58 C53 B2 C41 -6.5(5)
C54 C53 B2 C41 173.3(3)
C58 C53 B2 C47 -123.7(4)
C54 C53 B2 C47 56.2(4)
C48 C47 B2 N1 129.6(4)
C52 C47 B2 N1 -55.2(4)
C48 C47 B2 C41 -111.1(4)
C52 C47 B2 C41 64.1(4)
C48 C47 B2 C53 13.3(5)
C52 C47 B2 C53 -171.5(3)
